data_7028047
loop_
_publ_author_name
'Marchetti, Fabio'
'Pettinari, Claudio'
'Cingolani, Augusto'
'Leonesi, Dante'
'Drozdov, Andrei'
'Troyanov, Sergei I.'

_publ_section_title
;
 Copper and calcium complexes with the anionic O2-donor
 4-tert-butylacetyl-3-methyl-1-phenylpyrazol-5-onato (Q&#x2212;).
 Influence of hydrogen-bond interactions on lattice architecture in the
 crystal structures of [CuQ2(H2O)] and [CaQ2(EtOH)2]
;
_journal_issue 19
_journal_name_full 'Journal of the Chemical Society, Dalton Transactions'
_journal_page_first 3325
_journal_paper_doi 10.1039/a804768e
_journal_year 1998
_chemical_formula_sum 'C36 H50 Ca N4 O6'
_chemical_formula_weight 674.88
_chemical_name_systematic
; 
 ? 
;
_space_group_IT_number 2
_symmetry_cell_setting triclinic
_symmetry_space_group_name_Hall '-P 1'
_symmetry_space_group_name_H-M 'P -1'
_atom_sites_solution_hydrogens geom
_atom_sites_solution_primary direct
_atom_sites_solution_secondary difmap
_audit_creation_method SHELXL
_cell_angle_alpha 97.51(3)
_cell_angle_beta 100.22(3)
_cell_angle_gamma 90.10(3)
_cell_formula_units_Z 2
_cell_length_a 9.652(2)
_cell_length_b 11.476(2)
_cell_length_c 16.828(3)
_cell_measurement_reflns_used 951
_cell_measurement_temperature 160(2)
_cell_measurement_theta_max 20
_cell_measurement_theta_min 5
_cell_volume 1818.1(6)
_computing_structure_refinement 'SHELXL-93 (Sheldrick, 1993)'
_computing_structure_solution 'SHELXS-86 (Sheldrick, 1990)'
_diffrn_ambient_temperature 160(2)
_diffrn_measurement_device IPDS
_diffrn_radiation_monochromator graphite
_diffrn_radiation_source 'fine-focus sealed tube'
_diffrn_radiation_type MoK\a
_diffrn_radiation_wavelength 0.71073
_diffrn_reflns_av_R_equivalents 0.0568
_diffrn_reflns_av_sigmaI/netI 0.0660
_diffrn_reflns_limit_h_max 10
_diffrn_reflns_limit_h_min -10
_diffrn_reflns_limit_k_max 12
_diffrn_reflns_limit_k_min -12
_diffrn_reflns_limit_l_max 17
_diffrn_reflns_limit_l_min -18
_diffrn_reflns_number 10632
_diffrn_reflns_theta_max 22.53
_diffrn_reflns_theta_min 1.79
_exptl_absorpt_coefficient_mu 0.221
_exptl_absorpt_correction_type none
_exptl_crystal_colour colorless
_exptl_crystal_density_diffrn 1.233
_exptl_crystal_description needle
_exptl_crystal_F_000 724
_exptl_crystal_size_max 0.4
_exptl_crystal_size_mid 0.2
_exptl_crystal_size_min 0.1
_refine_diff_density_max 0.258
_refine_diff_density_min -0.245
_refine_diff_density_rms 0.048
_refine_ls_extinction_method none
_refine_ls_goodness_of_fit_all 0.926
_refine_ls_goodness_of_fit_obs 1.029
_refine_ls_hydrogen_treatment riding
_refine_ls_matrix_type full
_refine_ls_number_parameters 441
_refine_ls_number_reflns 4270
_refine_ls_number_restraints 0
_refine_ls_restrained_S_all 1.219
_refine_ls_restrained_S_obs 1.029
_refine_ls_R_factor_all 0.0566
_refine_ls_R_factor_obs 0.0387
_refine_ls_shift/esd_max 0.008
_refine_ls_shift/esd_mean 0.000
_refine_ls_structure_factor_coef Fsqd
_refine_ls_weighting_details 'w=1/[\s^2^(Fo^2^)+(0.0542P)^2^+0.0000P] where P=(Fo^2^+2Fc^2^)/3'
_refine_ls_weighting_scheme calc
_refine_ls_wR_factor_all 0.1243
_refine_ls_wR_factor_obs 0.0890
_reflns_number_observed 3330
_reflns_number_total 4499
_reflns_observed_criterion >2sigma(I)
_cod_data_source_file e804768sup1.cif
_cod_data_source_block CaQ2.2EtOH_Compound_No.9
_cod_depositor_comments
;
The following automatic conversions were performed:

'_symmetry_cell_setting' value 'Triclinic' changed to 'triclinic'
according to /home/saulius/struct/CIF-dictionaries/cif_core.dic
dictionary named 'cif_core.dic' version 2.4.2 from 2011-04-26.

Automatic conversion script
Id: cif_fix_values 1891 2012-01-12 08:04:46Z andrius 

The following automatic conversions were performed:

'_refine_ls_weighting_scheme' value 'calc
w=1/[\s^2^(Fo^2^)+(0.0542P)^2^+0.0000P] where P=(Fo^2^+2Fc^2^)/3' was
changed to 'calc'. New tag '_refine_ls_weighting_details' was
created. The value of the new tag was set to
'w=1/[\s^2^(Fo^2^)+(0.0542P)^2^+0.0000P] where P=(Fo^2^+2Fc^2^)/3'.

Automatic conversion script
Id: cif_fix_values 3143 2015-03-26 13:38:13Z robertas 
;
_cod_original_sg_symbol_H-M P-1
_cod_database_code 7028047

loop_
_symmetry_equiv_pos_as_xyz
'x, y, z'
'-x, -y, -z'

loop_
_atom_site_aniso_label
_atom_site_aniso_U_11
_atom_site_aniso_U_22
_atom_site_aniso_U_33
_atom_site_aniso_U_23
_atom_site_aniso_U_13
_atom_site_aniso_U_12
Ca 0.0143(3) 0.0236(3) 0.0171(3) 0.0016(2) -0.0040(2) 0.0039(2)
O1 0.0209(10) 0.0252(9) 0.0210(12) 0.0023(7) -0.0075(8) 0.0040(7)
O2 0.0249(10) 0.0244(9) 0.0286(13) 0.0019(8) -0.0123(9) 0.0044(7)
O4 0.0176(9) 0.0212(8) 0.0206(12) 0.0026(7) -0.0044(8) 0.0042(7)
O3 0.0192(10) 0.0232(9) 0.0279(13) -0.0002(7) -0.0082(9) 0.0037(7)
O5 0.0129(10) 0.0487(11) 0.0162(13) 0.0046(9) -0.0039(9) 0.0001(8)
O6 0.0201(11) 0.0480(11) 0.0184(14) 0.0079(9) -0.0034(9) -0.0002(8)
N1 0.0176(12) 0.0250(11) 0.0161(14) 0.0023(9) -0.0032(10) 0.0047(9)
N2 0.0177(11) 0.0270(11) 0.0189(14) 0.0067(9) -0.0020(10) 0.0042(9)
N3 0.0145(11) 0.0210(11) 0.0134(13) 0.0023(8) -0.0046(9) 0.0043(8)
N4 0.0178(11) 0.0208(11) 0.0154(14) 0.0047(8) -0.0022(10) 0.0061(8)
C1 0.0131(13) 0.0263(13) 0.014(2) 0.0036(11) -0.0016(12) 0.0033(10)
C2 0.0145(13) 0.0270(13) 0.017(2) 0.0036(10) 0.0016(12) 0.0050(10)
C3 0.0200(14) 0.0284(14) 0.019(2) 0.0050(11) 0.0060(12) 0.0051(11)
C4 0.0245(15) 0.0340(14) 0.024(2) 0.0075(11) -0.0072(13) 0.0060(11)
C5 0.0175(14) 0.0267(13) 0.019(2) 0.0035(11) 0.0012(13) 0.0034(11)
C6 0.0260(15) 0.0253(13) 0.028(2) 0.0028(11) -0.0047(13) 0.0059(11)
C7 0.0255(15) 0.0223(13) 0.030(2) 0.0014(11) -0.0042(13) 0.0005(11)
C8 0.048(2) 0.0260(14) 0.044(2) -0.0012(13) -0.012(2) 0.0069(13)
C9 0.031(2) 0.033(2) 0.075(3) 0.0106(15) -0.016(2) -0.0050(13)
C10 0.068(2) 0.037(2) 0.034(2) -0.0038(13) 0.009(2) 0.0060(15)
C11 0.0214(15) 0.0262(13) 0.016(2) 0.0010(11) 0.0030(12) -0.0011(11)
C12 0.0209(14) 0.0292(14) 0.021(2) 0.0003(11) -0.0031(12) 0.0050(11)
C13 0.031(2) 0.0252(14) 0.025(2) 0.0019(11) -0.0020(13) 0.0074(11)
C14 0.041(2) 0.0246(13) 0.030(2) 0.0011(12) -0.0029(15) -0.0021(12)
C15 0.029(2) 0.038(2) 0.037(2) 0.0022(13) -0.0161(14) -0.0075(13)
C16 0.023(2) 0.0320(15) 0.034(2) 0.0043(12) -0.0083(13) 0.0030(11)
C17 0.0117(13) 0.0220(12) 0.013(2) 0.0036(10) 0.0011(12) 0.0039(10)
C18 0.0140(13) 0.0209(12) 0.016(2) 0.0038(10) 0.0002(12) 0.0026(10)
C19 0.0174(14) 0.0219(13) 0.019(2) 0.0038(11) 0.0038(12) 0.0021(10)
C20 0.027(2) 0.0249(13) 0.025(2) 0.0036(11) -0.0097(13) 0.0046(11)
C21 0.0146(14) 0.0232(13) 0.018(2) 0.0045(10) 0.0016(12) 0.0016(10)
C22 0.0195(14) 0.0201(12) 0.025(2) 0.0039(11) -0.0049(12) -0.0010(10)
C23 0.0234(14) 0.0216(13) 0.029(2) -0.0016(11) -0.0002(13) 0.0021(10)
C24 0.033(2) 0.0345(15) 0.042(2) -0.0011(13) 0.0127(15) -0.0033(12)
C25 0.034(2) 0.0255(14) 0.055(2) -0.0060(13) 0.008(2) 0.0043(12)
C26 0.044(2) 0.049(2) 0.027(2) -0.0073(13) 0.001(2) 0.0068(14)
C27 0.0236(14) 0.0180(12) 0.017(2) -0.0002(10) 0.0015(12) 0.0005(10)
C28 0.026(2) 0.0234(14) 0.028(2) 0.0008(11) -0.0045(13) 0.0052(11)
C29 0.043(2) 0.0230(14) 0.040(2) 0.0038(12) -0.008(2) 0.0089(12)
C30 0.055(2) 0.0181(13) 0.050(2) 0.0015(13) -0.009(2) -0.0024(13)
C31 0.046(2) 0.027(2) 0.058(3) 0.0007(14) -0.023(2) -0.0093(14)
C32 0.031(2) 0.0285(15) 0.040(2) 0.0029(12) -0.0135(14) 0.0047(12)
C33 0.018(2) 0.060(2) 0.039(2) 0.0198(14) -0.0007(14) -0.0035(13)
C34 0.0193(15) 0.051(2) 0.032(2) 0.0143(13) 0.0009(13) 0.0032(12)
C35 0.021(2) 0.053(2) 0.042(2) 0.0116(14) 0.0073(15) 0.0083(13)
C36 0.027(2) 0.062(2) 0.035(2) 0.0177(15) -0.0050(15) -0.0093(14)

loop_
_atom_site_label
_atom_site_type_symbol
_atom_site_fract_x
_atom_site_fract_y
_atom_site_fract_z
_atom_site_U_iso_or_equiv
_atom_site_thermal_displace_type
_atom_site_occupancy
_atom_site_calc_flag
_atom_site_refinement_flags
Ca Ca 0.74447(5) 0.47420(4) 0.74938(3) 0.0193(2) Uani 1 d .
O1 O 0.5529(2) 0.41262(13) 0.65140(11) 0.0238(4) Uani 1 d .
O2 O 0.6432(2) 0.64527(13) 0.71504(11) 0.0282(5) Uani 1 d .
O4 O 0.9295(2) 0.55505(12) 0.84579(10) 0.0208(4) Uani 1 d .
O3 O 0.8659(2) 0.31282(13) 0.79040(11) 0.0253(4) Uani 1 d .
O5 O 0.6227(2) 0.4803(2) 0.85863(13) 0.0267(5) Uani 1 d .
H5 H 0.6674(31) 0.4799(23) 0.9024(20) 0.034(7) Uiso 1 d .
O6 O 0.8764(2) 0.4925(2) 0.64549(13) 0.0294(5) Uani 1 d .
H6 H 0.8382(30) 0.5068(23) 0.5998(20) 0.034(7) Uiso 1 d .
N1 N 0.3555(2) 0.4222(2) 0.55161(13) 0.0204(5) Uani 1 d .
N2 N 0.2753(2) 0.5078(2) 0.51438(13) 0.0215(5) Uani 1 d .
N3 N 1.1280(2) 0.56694(15) 0.94695(13) 0.0172(5) Uani 1 d .
N4 N 1.2211(2) 0.4906(2) 0.98567(13) 0.0184(5) Uani 1 d .
C1 C 0.4658(2) 0.4725(2) 0.6095(2) 0.0184(6) Uani 1 d .
C2 C 0.4530(2) 0.5969(2) 0.6103(2) 0.0195(6) Uani 1 d .
C3 C 0.3331(3) 0.6097(2) 0.5495(2) 0.0220(6) Uani 1 d .
C4 C 0.2685(3) 0.7194(2) 0.5212(2) 0.0284(7) Uani 1 d .
H4A H 0.3405(5) 0.7670(7) 0.5051(10) 0.043 Uiso 1 calc R
H4B H 0.2303(16) 0.7646(8) 0.5656(4) 0.043 Uiso 1 calc R
H4C H 0.1925(12) 0.6981(2) 0.4745(7) 0.043 Uiso 1 calc R
C5 C 0.5451(3) 0.6799(2) 0.6660(2) 0.0211(6) Uani 1 d .
C6 C 0.5291(3) 0.8115(2) 0.6663(2) 0.0277(7) Uani 1 d .
H6A H 0.4273(3) 0.8274(2) 0.6543(2) 0.033 Uiso 1 calc R
H6B H 0.5713(3) 0.8347(2) 0.6210(2) 0.033 Uiso 1 calc R
C7 C 0.5944(3) 0.8918(2) 0.7449(2) 0.0271(7) Uani 1 d .
C8 C 0.5585(3) 1.0187(2) 0.7309(2) 0.0425(8) Uani 1 d .
H8A H 0.6018(18) 1.0395(6) 0.6860(8) 0.064 Uiso 1 calc R
H8B H 0.5946(19) 1.0723(3) 0.7806(4) 0.064 Uiso 1 calc R
H8C H 0.4560(3) 1.0253(5) 0.7171(12) 0.064 Uiso 1 calc R
C9 C 0.7543(3) 0.8859(2) 0.7622(2) 0.0491(9) Uani 1 d .
H9A H 0.7927(3) 0.9465(12) 0.8074(8) 0.074 Uiso 1 calc R
H9B H 0.7915(3) 0.8992(17) 0.7135(4) 0.074 Uiso 1 calc R
H9C H 0.7817(3) 0.8082(7) 0.7769(13) 0.074 Uiso 1 calc R
C10 C 0.5333(4) 0.8607(2) 0.8168(2) 0.0470(9) Uani 1 d .
H10A H 0.4304(4) 0.8650(16) 0.8047(5) 0.071 Uiso 1 calc R
H10B H 0.5703(16) 0.9164(11) 0.8653(3) 0.071 Uiso 1 calc R
H10C H 0.5597(18) 0.7808(7) 0.8268(8) 0.071 Uiso 1 calc R
C11 C 0.3114(3) 0.3022(2) 0.5320(2) 0.0213(6) Uani 1 d .
C12 C 0.4000(3) 0.2120(2) 0.5563(2) 0.0249(6) Uani 1 d .
H12 H 0.4921(3) 0.2301(2) 0.5864(2) 0.030 Uiso 1 calc R
C13 C 0.3528(3) 0.0963(2) 0.5362(2) 0.0278(7) Uani 1 d .
H13 H 0.4133(3) 0.0357(2) 0.5533(2) 0.033 Uiso 1 calc R
C14 C 0.2209(3) 0.0669(2) 0.4923(2) 0.0333(7) Uani 1 d .
H14 H 0.1900(3) -0.0131(2) 0.4785(2) 0.040 Uiso 1 calc R
C15 C 0.1340(3) 0.1563(2) 0.4685(2) 0.0376(8) Uani 1 d .
H15 H 0.0425(3) 0.1375(2) 0.4379(2) 0.045 Uiso 1 calc R
C16 C 0.1778(3) 0.2721(2) 0.4885(2) 0.0314(7) Uani 1 d .
H16 H 0.1157(3) 0.3321(2) 0.4723(2) 0.038 Uiso 1 calc R
C17 C 1.0250(2) 0.5058(2) 0.8891(2) 0.0155(6) Uani 1 d .
C18 C 1.0573(2) 0.3834(2) 0.8902(2) 0.0172(6) Uani 1 d .
C19 C 1.1787(2) 0.3833(2) 0.9518(2) 0.0192(6) Uani 1 d .
C20 C 1.2602(3) 0.2840(2) 0.9850(2) 0.0276(7) Uani 1 d .
H20A H 1.3051(14) 0.2411(9) 0.9426(3) 0.041 Uiso 1 calc R
H20B H 1.1961(4) 0.2306(8) 1.0028(9) 0.041 Uiso 1 calc R
H20C H 1.3325(12) 0.3153(2) 1.0315(6) 0.041 Uiso 1 calc R
C21 C 0.9773(2) 0.2920(2) 0.8356(2) 0.0185(6) Uani 1 d .
C22 C 1.0257(3) 0.1664(2) 0.8260(2) 0.0226(6) Uani 1 d .
H22A H 0.9443(3) 0.1129(2) 0.8241(2) 0.027 Uiso 1 calc R
H22B H 1.0964(3) 0.1548(2) 0.8744(2) 0.027 Uiso 1 calc R
C23 C 1.0906(3) 0.1323(2) 0.7486(2) 0.0255(6) Uani 1 d .
C24 C 1.2193(3) 0.2097(2) 0.7496(2) 0.0363(7) Uani 1 d .
H24A H 1.2925(8) 0.1972(12) 0.7958(6) 0.055 Uiso 1 calc R
H24B H 1.1930(5) 0.2924(2) 0.7547(12) 0.055 Uiso 1 calc R
H24C H 1.2553(12) 0.1894(11) 0.6987(5) 0.055 Uiso 1 calc R
C25 C 1.1353(3) 0.0037(2) 0.7484(2) 0.0391(8) Uani 1 d .
H25A H 1.2056(16) -0.0031(4) 0.7972(6) 0.059 Uiso 1 calc R
H25B H 1.1760(19) -0.0213(6) 0.6997(6) 0.059 Uiso 1 calc R
H25C H 1.0528(5) -0.0464(3) 0.7481(12) 0.059 Uiso 1 calc R
C26 C 0.9847(3) 0.1421(2) 0.6712(2) 0.0419(8) Uani 1 d .
H26A H 0.8995(8) 0.0955(13) 0.6713(5) 0.063 Uiso 1 calc R
H26B H 1.0260(7) 0.1124(15) 0.6236(2) 0.063 Uiso 1 calc R
H26C H 0.9603(15) 0.2246(3) 0.6690(6) 0.063 Uiso 1 calc R
C27 C 1.1598(3) 0.6895(2) 0.9613(2) 0.0199(6) Uani 1 d .
C28 C 1.0625(3) 0.7703(2) 0.9334(2) 0.0274(7) Uani 1 d .
H28 H 0.9715(3) 0.7442(2) 0.9050(2) 0.033 Uiso 1 calc R
C29 C 1.0983(3) 0.8890(2) 0.9473(2) 0.0371(8) Uani 1 d .
H29 H 1.0311(3) 0.9438(2) 0.9278(2) 0.045 Uiso 1 calc R
C30 C 1.2281(3) 0.9293(2) 0.9883(2) 0.0435(8) Uani 1 d .
H30 H 1.2511(3) 1.0110(2) 0.9977(2) 0.052 Uiso 1 calc R
C31 C 1.3246(3) 0.8493(2) 1.0156(2) 0.0481(9) Uani 1 d .
H31 H 1.4152(3) 0.8762(2) 1.0441(2) 0.058 Uiso 1 calc R
C32 C 1.2918(3) 0.7300(2) 1.0023(2) 0.0358(8) Uani 1 d .
H32 H 1.3601(3) 0.6759(2) 1.0213(2) 0.043 Uiso 1 calc R
C33 C 0.4810(3) 0.4578(3) 0.8673(2) 0.0383(8) Uani 1 d .
H33A H 0.4718(3) 0.4790(3) 0.9251(2) 0.046 Uiso 1 calc R
H33B H 0.4580(3) 0.3728(3) 0.8520(2) 0.046 Uiso 1 calc R
C34 C 0.3807(3) 0.5253(2) 0.8160(2) 0.0341(7) Uani 1 d .
H34A H 0.2843(3) 0.5051(11) 0.8213(8) 0.051 Uiso 1 calc R
H34B H 0.3916(12) 0.5063(11) 0.7590(2) 0.051 Uiso 1 calc R
H34C H 0.3992(11) 0.6096(2) 0.8335(7) 0.051 Uiso 1 calc R
C35 C 1.0240(3) 0.5153(2) 0.6493(2) 0.0379(8) Uani 1 d .
H35A H 1.0449(3) 0.5038(2) 0.5934(2) 0.045 Uiso 1 calc R
H35B H 1.0785(3) 0.4576(2) 0.6802(2) 0.045 Uiso 1 calc R
C36 C 1.0710(3) 0.6364(2) 0.6886(2) 0.0415(8) Uani 1 d .
H36A H 1.1724(5) 0.6463(6) 0.6904(12) 0.062 Uiso 1 calc R
H36B H 1.0511(20) 0.6484(7) 0.7442(5) 0.062 Uiso 1 calc R
H36C H 1.0204(16) 0.6941(3) 0.6570(7) 0.062 Uiso 1 calc R

loop_
_atom_type_symbol
_atom_type_description
_atom_type_scat_dispersion_real
_atom_type_scat_dispersion_imag
_atom_type_scat_source
C C 0.0033 0.0016 'International Tables Vol C Tables 4.2.6.8 and 6.1.1.4'
H H 0.0000 0.0000 'International Tables Vol C Tables 4.2.6.8 and 6.1.1.4'
N N 0.0061 0.0033 'International Tables Vol C Tables 4.2.6.8 and 6.1.1.4'
O O 0.0106 0.0060 'International Tables Vol C Tables 4.2.6.8 and 6.1.1.4'
Ca Ca 0.2262 0.3064 'International Tables Vol C Tables 4.2.6.8 and 6.1.1.4'

loop_
_geom_angle_atom_site_label_1
_geom_angle_atom_site_label_2
_geom_angle_atom_site_label_3
_geom_angle
O2 Ca O1 75.97(6)
O2 Ca O4 98.19(6)
O1 Ca O4 174.15(6)
O2 Ca O3 174.35(6)
O1 Ca O3 109.52(6)
O4 Ca O3 76.33(6)
O2 Ca O5 90.42(7)
O1 Ca O5 94.95(7)
O4 Ca O5 85.00(7)
O3 Ca O5 90.45(7)
O2 Ca O6 85.07(7)
O1 Ca O6 89.33(7)
O4 Ca O6 90.15(7)
O3 Ca O6 93.51(7)
O5 Ca O6 172.86(6)
C1 O1 Ca 129.47(14)
C5 O2 Ca 140.20(15)
C17 O4 Ca 129.78(14)
C21 O3 Ca 138.34(14)
C33 O5 Ca 135.7(2)
C35 O6 Ca 131.2(2)
C1 N1 N2 111.2(2)
C1 N1 C11 129.0(2)
N2 N1 C11 119.7(2)
C3 N2 N1 106.2(2)
C17 N3 N4 111.2(2)
C17 N3 C27 128.8(2)
N4 N3 C27 119.2(2)
C19 N4 N3 106.4(2)
O1 C1 N1 122.8(2)
O1 C1 C2 131.3(2)
N1 C1 C2 105.9(2)
C3 C2 C5 132.7(2)
C3 C2 C1 104.6(2)
C5 C2 C1 122.6(2)
N2 C3 C2 112.2(2)
N2 C3 C4 118.2(2)
C2 C3 C4 129.6(2)
O2 C5 C2 120.2(2)
O2 C5 C6 118.0(2)
C2 C5 C6 121.8(2)
C5 C6 C7 117.3(2)
C10 C7 C9 110.5(3)
C10 C7 C8 109.8(2)
C9 C7 C8 107.0(2)
C10 C7 C6 110.5(2)
C9 C7 C6 111.9(2)
C8 C7 C6 107.0(2)
C16 C11 C12 118.4(2)
C16 C11 N1 120.1(2)
C12 C11 N1 121.5(2)
C13 C12 C11 119.7(2)
C14 C13 C12 121.7(2)
C13 C14 C15 118.3(2)
C16 C15 C14 121.1(3)
C15 C16 C11 120.8(2)
O4 C17 N3 123.1(2)
O4 C17 C18 131.2(2)
N3 C17 C18 105.7(2)
C19 C18 C21 132.9(2)
C19 C18 C17 104.6(2)
C21 C18 C17 122.4(2)
N4 C19 C18 112.2(2)
N4 C19 C20 116.7(2)
C18 C19 C20 131.1(2)
O3 C21 C18 121.2(2)
O3 C21 C22 116.2(2)
C18 C21 C22 122.4(2)
C21 C22 C23 113.7(2)
C24 C23 C26 108.8(2)
C24 C23 C25 109.2(2)
C26 C23 C25 108.8(2)
C24 C23 C22 111.1(2)
C26 C23 C22 111.6(2)
C25 C23 C22 107.2(2)
C32 C27 C28 118.8(2)
C32 C27 N3 119.8(2)
C28 C27 N3 121.4(2)
C29 C28 C27 119.8(2)
C30 C29 C28 121.5(3)
C29 C30 C31 118.7(2)
C30 C31 C32 121.0(3)
C31 C32 C27 120.2(2)
O5 C33 C34 111.5(2)
O6 C35 C36 113.2(2)

loop_
_geom_bond_atom_site_label_1
_geom_bond_atom_site_label_2
_geom_bond_distance
Ca O2 2.290(2)
Ca O1 2.291(2)
Ca O4 2.293(2)
Ca O3 2.310(2)
Ca O5 2.345(2)
Ca O6 2.368(2)
O1 C1 1.262(3)
O2 C5 1.244(3)
O4 C17 1.254(3)
O3 C21 1.245(3)
O5 C33 1.428(3)
O6 C35 1.436(3)
N1 C1 1.378(3)
N1 N2 1.396(3)
N1 C11 1.420(3)
N2 C3 1.315(3)
N3 C17 1.380(3)
N3 N4 1.394(3)
N3 C27 1.419(3)
N4 C19 1.320(3)
C1 C2 1.432(3)
C2 C3 1.425(4)
C2 C5 1.429(3)
C3 C4 1.500(4)
C5 C6 1.518(3)
C6 C7 1.543(4)
C7 C10 1.518(4)
C7 C9 1.522(4)
C7 C8 1.536(4)
C11 C16 1.384(4)
C11 C12 1.400(4)
C12 C13 1.381(3)
C13 C14 1.371(4)
C14 C15 1.381(4)
C15 C16 1.374(4)
C17 C18 1.441(3)
C18 C19 1.421(3)
C18 C21 1.426(3)
C19 C20 1.498(3)
C21 C22 1.513(3)
C22 C23 1.548(4)
C23 C24 1.523(4)
C23 C26 1.524(4)
C23 C25 1.538(3)
C27 C32 1.385(4)
C27 C28 1.386(4)
C28 C29 1.385(3)
C29 C30 1.367(4)
C30 C31 1.372(4)
C31 C32 1.384(4)
C33 C34 1.472(4)
C35 C36 1.492(4)
